data_7037215
loop_
_publ_author_name
'Lamberts, Kevin'
'Tegoni, Matteo'
'Jiang, Xiang'
'Kou, Hui-Zhong'
'Englert, Ulli'

_publ_section_title
;
 Silver complexation by metallacryptates.
;
_journal_issue 1
_journal_name_full 'Dalton transactions (Cambridge, England : 2003)'
_journal_page_first 284
_journal_page_last 295
_journal_paper_doi 10.1039/c5dt03749b
_journal_volume 45
_journal_year 2015
_chemical_absolute_configuration rmad
_chemical_formula_moiety 'C40 H66 Ag0.56 Cl5 Cu6 N8 Na0.44 O37'
_chemical_formula_sum 'C40 H66 Ag0.56 Cl5 Cu6 N8 Na0.44 O37'
_chemical_formula_weight 1880.44
_chemical_name_systematic
;
 ?
;
_space_group_crystal_system tetragonal
_space_group_IT_number 79
_space_group_name_Hall 'I 4'
_space_group_name_H-M_alt 'I 4'
_symmetry_space_group_name_Hall 'I 4'
_symmetry_space_group_name_H-M 'I 4'
_atom_sites_solution_hydrogens geom
_audit_creation_method SHELXL-2013
_audit_update_record
;
2015-09-24 deposited with the CCDC.
2015-11-12 downloaded from the CCDC.
;
_cell_angle_alpha 90
_cell_angle_beta 90
_cell_angle_gamma 90
_cell_formula_units_Z 2
_cell_length_a 13.4554(16)
_cell_length_b 13.4554(16)
_cell_length_c 17.931(2)
_cell_measurement_reflns_used 2405
_cell_measurement_temperature 100(2)
_cell_measurement_theta_max 22.06
_cell_measurement_theta_min 2.27
_cell_volume 3246.4(7)
_computing_structure_refinement 'SHELXL-2013 (Sheldrick, 2013)'
_diffrn_ambient_temperature 100(2)
_diffrn_measured_fraction_theta_full 0.997
_diffrn_measured_fraction_theta_max 0.999
_diffrn_measurement_device_type 'Bruker D8 goniometer with APEX CCD detector'
_diffrn_measurement_method '\w scans'
_diffrn_radiation_type MoK\a
_diffrn_radiation_wavelength 0.71073
_diffrn_reflns_av_R_equivalents 0.0675
_diffrn_reflns_av_unetI/netI 0.0442
_diffrn_reflns_laue_measured_fraction_full 0.997
_diffrn_reflns_laue_measured_fraction_max 0.999
_diffrn_reflns_limit_h_max 16
_diffrn_reflns_limit_h_min -16
_diffrn_reflns_limit_k_max 16
_diffrn_reflns_limit_k_min -16
_diffrn_reflns_limit_l_max 21
_diffrn_reflns_limit_l_min -21
_diffrn_reflns_number 19001
_diffrn_reflns_point_group_measured_fraction_full 0.998
_diffrn_reflns_point_group_measured_fraction_max 0.998
_diffrn_reflns_theta_full 25.242
_diffrn_reflns_theta_max 25.751
_diffrn_reflns_theta_min 2.272
_diffrn_source microsource
_exptl_absorpt_coefficient_mu 2.407
_exptl_absorpt_correction_T_max .7453
_exptl_absorpt_correction_T_min .6086
_exptl_absorpt_correction_type multi-scan
_exptl_absorpt_process_details SADABS
_exptl_crystal_colour blue
_exptl_crystal_density_diffrn 1.924
_exptl_crystal_description block
_exptl_crystal_F_000 1897
_exptl_crystal_size_max 0.140
_exptl_crystal_size_mid 0.090
_exptl_crystal_size_min 0.070
_refine_diff_density_max 1.195
_refine_diff_density_min -0.421
_refine_diff_density_rms 0.096
_refine_ls_abs_structure_details
;
 Flack x determined using 1104 quotients [(I+)-(I-)]/[(I+)+(I-)]
 (Parsons and Flack (2004), Acta Cryst. A60, s61).
;
_refine_ls_abs_structure_Flack -0.019(14)
_refine_ls_extinction_method none
_refine_ls_goodness_of_fit_ref 1.040
_refine_ls_hydrogen_treatment constr
_refine_ls_matrix_type full
_refine_ls_number_parameters 241
_refine_ls_number_reflns 3116
_refine_ls_number_restraints 149
_refine_ls_restrained_S_all 1.034
_refine_ls_R_factor_all 0.0538
_refine_ls_R_factor_gt 0.0424
_refine_ls_shift/su_max 0.000
_refine_ls_shift/su_mean 0.000
_refine_ls_structure_factor_coef Fsqd
_refine_ls_weighting_details
;
 w=1/[\s^2^(Fo^2^)+(0.0650P)^2^+4.0000P]
 where P=(Fo^2^+2Fc^2^)/3
;
_refine_ls_weighting_scheme calc
_refine_ls_wR_factor_gt 0.1087
_refine_ls_wR_factor_ref 0.1153
_reflns_Friedel_coverage 0.934
_reflns_friedel_fraction_full 0.999
_reflns_friedel_fraction_max 0.998
_reflns_number_gt 2651
_reflns_number_total 3116
_reflns_threshold_expression 'I > 2\s(I)'
_cod_data_source_file c5dt03749b2.cif
_cod_data_source_block H-1b
_cod_depositor_comments 'Adding full bibliography for 7037214--7037217.cif.'
_cod_original_cell_volume 3246.4(9)
_cod_database_code 7037215
_shelx_space_group_comment
;
The symmetry employed for this shelxl refinement is uniquely defined
by the following loop, which should always be used as a source of
symmetry information in preference to the above space-group names.
They are only intended as comments.
;
_shelx_estimated_absorpt_t_min 0.729
_shelx_estimated_absorpt_t_max 0.850
_shelxl_version_number 2013-2

loop_
_space_group_symop_operation_xyz
'x, y, z'
'-y, x, z'
'-x, -y, z'
'y, -x, z'
'x+1/2, y+1/2, z+1/2'
'-y+1/2, x+1/2, z+1/2'
'-x+1/2, -y+1/2, z+1/2'
'y+1/2, -x+1/2, z+1/2'

loop_
_atom_site_label
_atom_site_type_symbol
_atom_site_fract_x
_atom_site_fract_y
_atom_site_fract_z
_atom_site_U_iso_or_equiv
_atom_site_adp_type
_atom_site_occupancy
_atom_site_site_symmetry_order
_atom_site_calc_flag
_atom_site_refinement_flags_posn
_atom_site_refinement_flags_adp
_atom_site_refinement_flags_occupancy
_atom_site_disorder_assembly
_atom_site_disorder_group
Ag1 Ag 0.5000 0.5000 0.49857(14) 0.0196(6) Uani 0.564(6) 4 d S T P A 1
Na1 Na 0.5000 0.5000 0.49857(14) 0.0196(6) Uani 0.436(6) 4 d S T P A 2
Cu1 Cu 0.5000 0.5000 0.69181(12) 0.0298(5) Uani 1 4 d S T P . .
Cu2 Cu 0.74013(6) 0.60575(6) 0.49761(9) 0.0260(3) Uani 1 1 d . . . . .
Cu3 Cu 0.5000 0.5000 0.30300(12) 0.0272(5) Uani 1 4 d S T P . .
N1 N 0.8421(5) 0.6096(5) 0.5768(4) 0.0290(15) Uani 1 1 d . U . . .
H1 H 0.9004 0.5698 0.5593 0.035 Uiso 1 1 calc R U . . .
O1 O 0.6536(4) 0.5510(4) 0.5729(4) 0.0248(13) Uani 1 1 d . U . . .
O2 O 0.6450(4) 0.5059(5) 0.6914(3) 0.0355(14) Uani 1 1 d . U . . .
C1 C 0.6918(6) 0.5361(6) 0.6363(5) 0.0272(17) Uani 1 1 d . U . . .
C2 C 0.8006(6) 0.5589(7) 0.6460(5) 0.0308(18) Uani 1 1 d . U . . .
H2A H 0.8376 0.4954 0.6548 0.037 Uiso 1 1 calc R U . . .
C3 C 0.8226(8) 0.6309(9) 0.7099(7) 0.050(3) Uani 1 1 d . U . . .
H5A H 0.8431 0.5945 0.7554 0.060 Uiso 1 1 calc R U . . .
H5B H 0.7636 0.6720 0.7215 0.060 Uiso 1 1 calc R U . . .
C4 C 0.9075(7) 0.6949(8) 0.6802(6) 0.046(2) Uani 1 1 d . U . . .
H4A H 0.9109 0.7595 0.7066 0.055 Uiso 1 1 calc R U . . .
H4B H 0.9722 0.6605 0.6850 0.055 Uiso 1 1 calc R U . . .
C5 C 0.8795(7) 0.7085(7) 0.6000(6) 0.042(2) Uani 1 1 d . U . . .
H3A H 0.8271 0.7598 0.5947 0.050 Uiso 1 1 calc R U . . .
H3B H 0.9378 0.7283 0.5699 0.050 Uiso 1 1 calc R U . . .
N2 N 0.8125(5) 0.6764(6) 0.4171(4) 0.0336(17) Uani 1 1 d . U . . .
H2 H 0.8289 0.7450 0.4347 0.040 Uiso 1 1 calc R U . . .
O3 O 0.6402(5) 0.5789(5) 0.4240(3) 0.0266(14) Uani 1 1 d . U . . .
O4 O 0.6023(4) 0.6030(4) 0.3039(4) 0.0320(13) Uani 1 1 d . U . . .
C6 C 0.6565(6) 0.6166(6) 0.3598(5) 0.0280(17) Uani 1 1 d . U . . .
C7 C 0.7464(6) 0.6839(6) 0.3491(5) 0.0299(18) Uani 1 1 d . U . . .
H6 H 0.7240 0.7542 0.3425 0.036 Uiso 1 1 calc R U . . .
C8 C 0.8112(8) 0.6537(9) 0.2839(6) 0.044(3) Uani 1 1 d . U . . .
H8A H 0.7705 0.6254 0.2431 0.053 Uiso 1 1 calc R U . . .
H8B H 0.8489 0.7113 0.2645 0.053 Uiso 1 1 calc R U . . .
C9 C 0.8795(9) 0.5777(9) 0.3150(6) 0.059(3) Uani 1 1 d . U . . .
H9A H 0.9384 0.5680 0.2828 0.071 Uiso 1 1 calc R U . . .
H9B H 0.8454 0.5131 0.3223 0.071 Uiso 1 1 calc R U . . .
C10 C 0.9078(8) 0.6263(10) 0.3905(7) 0.057(3) Uani 1 1 d . U . . .
H10A H 0.9301 0.5754 0.4267 0.068 Uiso 1 1 calc R U . . .
H10B H 0.9615 0.6757 0.3837 0.068 Uiso 1 1 calc R U . . .
Cl1 Cl 0.63772(15) 0.85041(14) 0.5057(2) 0.0433(7) Uani 1 1 d . U . . .
O5 O 0.6554(5) 0.7706(5) 0.5558(5) 0.058(2) Uani 1 1 d . U . . .
O6 O 0.5722(6) 0.8142(6) 0.4486(5) 0.064(2) Uani 1 1 d . U . . .
O7 O 0.7290(6) 0.8809(5) 0.4706(5) 0.067(3) Uani 1 1 d . U . . .
O8 O 0.5899(5) 0.9313(5) 0.5432(4) 0.0466(17) Uani 1 1 d . U . . .
Cl2A Cl 0.5308(11) 0.4019(10) 0.8783(7) 0.028(3) Uiso 0.142(3) 1 d D U P A 1
O9A O 0.503(5) 0.4743(15) 0.8231(9) 0.034 Uiso 0.25 1 d D U P A 1
O10A O 0.581(3) 0.320(2) 0.843(2) 0.034 Uiso 0.142(3) 1 d D U P A 1
O11A O 0.613(3) 0.436(3) 0.925(2) 0.034 Uiso 0.142(3) 1 d D U P A 1
O12A O 0.453(3) 0.362(3) 0.926(2) 0.034 Uiso 0.142(3) 1 d D U P A 1
Cl2B Cl 0.493(17) 0.516(7) 0.1058(6) 0.028(3) Uiso 0.108(3) 1 d . U P A 2
O9B O 0.512(6) 0.473(3) 0.1767(11) 0.034 Uiso 0.25 1 d . U P A 2
O10B O 0.461(5) 0.607(4) 0.127(4) 0.034 Uiso 0.108(3) 1 d . U P A 2
O11B O 0.409(5) 0.452(5) 0.068(4) 0.034 Uiso 0.108(3) 1 d . U P A 2
O12B O 0.579(5) 0.516(4) 0.055(4) 0.034 Uiso 0.108(3) 1 d . U P A 2

loop_
_atom_site_aniso_label
_atom_site_aniso_U_11
_atom_site_aniso_U_22
_atom_site_aniso_U_33
_atom_site_aniso_U_23
_atom_site_aniso_U_13
_atom_site_aniso_U_12
Ag1 0.0208(6) 0.0208(6) 0.0172(9) 0.000 0.000 0.000
Na1 0.0208(6) 0.0208(6) 0.0172(9) 0.000 0.000 0.000
Cu1 0.0367(8) 0.0367(8) 0.0160(12) 0.000 0.000 0.000
Cu2 0.0226(4) 0.0258(5) 0.0296(5) 0.0020(6) -0.0059(6) -0.0034(3)
Cu3 0.0315(8) 0.0315(8) 0.0186(12) 0.000 0.000 0.000
N1 0.025(4) 0.027(4) 0.035(4) -0.007(3) -0.008(3) 0.003(3)
O1 0.021(3) 0.028(3) 0.026(3) 0.002(2) -0.009(2) 0.001(2)
O2 0.037(3) 0.046(4) 0.023(3) 0.006(3) -0.008(3) 0.002(3)
C1 0.029(4) 0.025(4) 0.028(4) -0.002(3) -0.006(3) 0.005(3)
C2 0.028(4) 0.036(4) 0.029(4) -0.001(3) -0.014(3) 0.003(3)
C3 0.029(5) 0.075(7) 0.047(6) -0.023(5) -0.009(4) 0.001(5)
C4 0.029(5) 0.060(6) 0.048(6) -0.025(4) -0.015(4) 0.001(4)
C5 0.031(5) 0.038(5) 0.056(6) -0.017(4) -0.015(4) -0.002(4)
N2 0.028(4) 0.035(4) 0.038(4) 0.005(3) 0.001(3) -0.013(3)
O3 0.027(3) 0.029(3) 0.024(3) 0.005(2) -0.003(2) -0.002(3)
O4 0.033(3) 0.037(3) 0.025(3) 0.006(3) -0.004(3) -0.003(3)
C6 0.029(4) 0.026(4) 0.029(4) 0.002(3) -0.002(3) 0.004(3)
C7 0.025(4) 0.026(4) 0.038(4) 0.001(3) 0.005(3) -0.002(3)
C8 0.035(5) 0.055(6) 0.041(5) 0.005(4) 0.000(4) 0.007(4)
C9 0.049(6) 0.083(7) 0.045(6) 0.002(5) 0.005(5) 0.026(5)
C10 0.026(5) 0.091(8) 0.053(6) 0.009(5) 0.007(4) 0.000(5)
Cl1 0.0300(10) 0.0209(9) 0.079(2) 0.0044(14) 0.0099(14) 0.0003(7)
O5 0.042(4) 0.034(4) 0.098(6) 0.020(4) 0.006(4) 0.000(3)
O6 0.052(5) 0.063(5) 0.078(5) -0.014(4) 0.015(4) -0.001(4)
O7 0.043(4) 0.037(4) 0.121(8) 0.007(4) 0.032(4) -0.004(3)
O8 0.043(4) 0.022(3) 0.074(5) 0.001(3) 0.011(3) 0.004(3)

loop_
_atom_type_symbol
_atom_type_description
_atom_type_scat_dispersion_real
_atom_type_scat_dispersion_imag
_atom_type_scat_source
C C 0.0033 0.0016 'International Tables Vol C Tables 4.2.6.8 and 6.1.1.4'
H H 0.0000 0.0000 'International Tables Vol C Tables 4.2.6.8 and 6.1.1.4'
Ag Ag -0.8971 1.1015 'International Tables Vol C Tables 4.2.6.8 and 6.1.1.4'
Cl Cl 0.1484 0.1585 'International Tables Vol C Tables 4.2.6.8 and 6.1.1.4'
Cu Cu 0.3201 1.2651 'International Tables Vol C Tables 4.2.6.8 and 6.1.1.4'
N N 0.0061 0.0033 'International Tables Vol C Tables 4.2.6.8 and 6.1.1.4'
O O 0.0106 0.0060 'International Tables Vol C Tables 4.2.6.8 and 6.1.1.4'
Na Na 0.0362 0.0249 'International Tables Vol C Tables 4.2.6.8 and 6.1.1.4'

loop_
_geom_angle_atom_site_label_1
_geom_angle_atom_site_label_2
_geom_angle_atom_site_label_3
_geom_angle
_geom_angle_site_symmetry_1
_geom_angle_site_symmetry_3
O3 Ag1 O3 73.97(14) 3_665 4_565
O3 Ag1 O3 116.6(3) 3_665 .
O3 Ag1 O3 73.97(14) 4_565 .
O3 Ag1 O3 73.97(14) 3_665 2_655
O3 Ag1 O3 116.6(3) 4_565 2_655
O3 Ag1 O3 73.97(14) . 2_655
O3 Ag1 O1 170.63(17) 3_665 .
O3 Ag1 O1 97.82(18) 4_565 .
O3 Ag1 O1 64.04(16) . .
O3 Ag1 O1 114.39(17) 2_655 .
O3 Ag1 O1 114.39(17) 3_665 2_655
O3 Ag1 O1 170.63(18) 4_565 2_655
O3 Ag1 O1 97.82(17) . 2_655
O3 Ag1 O1 64.04(16) 2_655 2_655
O1 Ag1 O1 74.17(14) . 2_655
O3 Ag1 O1 64.04(16) 3_665 3_665
O3 Ag1 O1 114.39(17) 4_565 3_665
O3 Ag1 O1 170.63(17) . 3_665
O3 Ag1 O1 97.82(18) 2_655 3_665
O1 Ag1 O1 117.0(3) . 3_665
O1 Ag1 O1 74.17(14) 2_655 3_665
O3 Ag1 O1 97.82(17) 3_665 4_565
O3 Ag1 O1 64.04(16) 4_565 4_565
O3 Ag1 O1 114.39(17) . 4_565
O3 Ag1 O1 170.63(18) 2_655 4_565
O1 Ag1 O1 74.17(14) . 4_565
O1 Ag1 O1 117.0(3) 2_655 4_565
O1 Ag1 O1 74.17(14) 3_665 4_565
O2 Cu1 O2 179.6(4) 3_665 .
O2 Cu1 O2 89.999(3) 3_665 4_565
O2 Cu1 O2 89.999(2) . 4_565
O2 Cu1 O2 89.999(2) 3_665 2_655
O2 Cu1 O2 89.999(3) . 2_655
O2 Cu1 O2 179.6(4) 4_565 2_655
O2 Cu1 O9A 89.5(17) 3_665 3_665
O2 Cu1 O9A 90.8(17) . 3_665
O2 Cu1 O9A 98.6(5) 4_565 3_665
O2 Cu1 O9A 81.8(5) 2_655 3_665
O2 Cu1 O9A 98.6(5) 3_665 2_655
O2 Cu1 O9A 81.8(5) . 2_655
O2 Cu1 O9A 90.8(17) 4_565 2_655
O2 Cu1 O9A 89.5(17) 2_655 2_655
O9A Cu1 O9A 11.9(6) 3_665 2_655
O2 Cu1 O9A 81.8(5) 3_665 4_565
O2 Cu1 O9A 98.6(5) . 4_565
O2 Cu1 O9A 89.5(17) 4_565 4_565
O2 Cu1 O9A 90.8(17) 2_655 4_565
O9A Cu1 O9A 11.9(6) 3_665 4_565
O9A Cu1 O9A 16.8(8) 2_655 4_565
O2 Cu1 O9A 90.8(17) 3_665 .
O2 Cu1 O9A 89.5(17) . .
O2 Cu1 O9A 81.8(5) 4_565 .
O2 Cu1 O9A 98.6(5) 2_655 .
O9A Cu1 O9A 16.8(8) 3_665 .
O9A Cu1 O9A 11.9(6) 2_655 .
O9A Cu1 O9A 11.9(6) 4_565 .
O3 Cu2 O1 89.2(2) . .
O3 Cu2 N1 170.5(3) . .
O1 Cu2 N1 85.8(3) . .
O3 Cu2 N2 86.2(3) . .
O1 Cu2 N2 171.3(3) . .
N1 Cu2 N2 99.7(3) . .
O4 Cu3 O4 179.0(4) . 3_665
O4 Cu3 O4 89.996(4) . 4_565
O4 Cu3 O4 89.996(4) 3_665 4_565
O4 Cu3 O4 89.996(4) . 2_655
O4 Cu3 O4 89.996(4) 3_665 2_655
O4 Cu3 O4 179.0(4) 4_565 2_655
O4 Cu3 O9B 99.8(9) . 4_565
O4 Cu3 O9B 81.2(9) 3_665 4_565
O4 Cu3 O9B 94(2) 4_565 4_565
O4 Cu3 O9B 87(2) 2_655 4_565
O4 Cu3 O9B 94(2) . .
O4 Cu3 O9B 87(2) 3_665 .
O4 Cu3 O9B 81.2(9) 4_565 .
O4 Cu3 O9B 99.8(9) 2_655 .
O9B Cu3 O9B 14.1(6) 4_565 .
O4 Cu3 O9B 87(2) . 3_665
O4 Cu3 O9B 94(2) 3_665 3_665
O4 Cu3 O9B 99.8(9) 4_565 3_665
O4 Cu3 O9B 81.2(9) 2_655 3_665
O9B Cu3 O9B 14.1(6) 4_565 3_665
O9B Cu3 O9B 20.0(9) . 3_665
O4 Cu3 O9B 81.2(9) . 2_655
O4 Cu3 O9B 99.8(9) 3_665 2_655
O4 Cu3 O9B 87(2) 4_565 2_655
O4 Cu3 O9B 94(2) 2_655 2_655
O9B Cu3 O9B 20.0(9) 4_565 2_655
O9B Cu3 O9B 14.1(6) . 2_655
O9B Cu3 O9B 14.1(6) 3_665 2_655
C5 N1 C2 107.4(7) . .
C5 N1 Cu2 117.4(6) . .
C2 N1 Cu2 108.6(5) . .
C5 N1 H1 107.7 . .
C2 N1 H1 107.7 . .
Cu2 N1 H1 107.7 . .
C1 O1 Cu2 116.4(6) . .
C1 O1 Ag1 139.2(6) . .
Cu2 O1 Ag1 103.0(3) . .
C1 O2 Cu1 121.5(5) . .
O2 C1 O1 124.2(8) . .
O2 C1 C2 117.9(7) . .
O1 C1 C2 117.9(8) . .
C1 C2 N1 110.7(6) . .
C1 C2 C3 113.8(8) . .
N1 C2 C3 104.8(8) . .
C1 C2 H2A 109.1 . .
N1 C2 H2A 109.1 . .
C3 C2 H2A 109.1 . .
C2 C3 C4 104.0(9) . .
C2 C3 H5A 111.0 . .
C4 C3 H5A 111.0 . .
C2 C3 H5B 111.0 . .
C4 C3 H5B 111.0 . .
H5A C3 H5B 109.0 . .
C5 C4 C3 102.4(8) . .
C5 C4 H4A 111.3 . .
C3 C4 H4A 111.3 . .
C5 C4 H4B 111.3 . .
C3 C4 H4B 111.3 . .
H4A C4 H4B 109.2 . .
N1 C5 C4 104.2(8) . .
N1 C5 H3A 110.9 . .
C4 C5 H3A 110.9 . .
N1 C5 H3B 110.9 . .
C4 C5 H3B 110.9 . .
H3A C5 H3B 108.9 . .
C7 N2 C10 105.8(7) . .
C7 N2 Cu2 109.2(5) . .
C10 N2 Cu2 115.4(7) . .
C7 N2 H2 108.8 . .
C10 N2 H2 108.8 . .
Cu2 N2 H2 108.8 . .
C6 O3 Cu2 115.1(6) . .
C6 O3 Ag1 140.1(6) . .
Cu2 O3 Ag1 103.7(3) . .
C6 O4 Cu3 121.4(5) . .
O4 C6 O3 124.2(8) . .
O4 C6 C7 116.7(7) . .
O3 C6 C7 119.1(7) . .
N2 C7 C8 105.4(7) . .
N2 C7 C6 109.0(7) . .
C8 C7 C6 113.3(8) . .
N2 C7 H6 109.7 . .
C8 C7 H6 109.7 . .
C6 C7 H6 109.7 . .
C9 C8 C7 104.6(8) . .
C9 C8 H8A 110.8 . .
C7 C8 H8A 110.8 . .
C9 C8 H8B 110.8 . .
C7 C8 H8B 110.8 . .
H8A C8 H8B 108.9 . .
C8 C9 C10 100.9(9) . .
C8 C9 H9A 111.6 . .
C10 C9 H9A 111.6 . .
C8 C9 H9B 111.6 . .
C10 C9 H9B 111.6 . .
H9A C9 H9B 109.4 . .
N2 C10 C9 104.7(8) . .
N2 C10 H10A 110.8 . .
C9 C10 H10A 110.8 . .
N2 C10 H10B 110.8 . .
C9 C10 H10B 110.8 . .
H10A C10 H10B 108.9 . .
O5 Cl1 O8 110.6(6) . .
O5 Cl1 O6 107.3(5) . .
O8 Cl1 O6 108.5(5) . .
O5 Cl1 O7 110.5(5) . .
O8 Cl1 O7 111.9(4) . .
O6 Cl1 O7 108.0(6) . .
O10A Cl2A O9A 110(2) . .
O10A Cl2A O12A 108(2) . .
O9A Cl2A O12A 118(3) . .
O10A Cl2A O11A 97(2) . .
O9A Cl2A O11A 112(3) . .
O12A Cl2A O11A 109(2) . .

loop_
_geom_bond_atom_site_label_1
_geom_bond_atom_site_label_2
_geom_bond_distance
_geom_bond_site_symmetry_2
Ag1 O3 2.544(6) 3_665
Ag1 O3 2.544(6) 4_565
Ag1 O3 2.544(6) .
Ag1 O3 2.544(6) 2_655
Ag1 O1 2.553(6) .
Ag1 O1 2.553(6) 2_655
Ag1 O1 2.553(6) 3_665
Ag1 O1 2.553(6) 4_565
Cu1 O2 1.952(6) 3_665
Cu1 O2 1.952(6) .
Cu1 O2 1.952(6) 4_565
Cu1 O2 1.952(6) 2_655
Cu1 O9A 2.379(16) 3_665
Cu1 O9A 2.379(16) 2_655
Cu1 O9A 2.379(16) 4_565
Cu1 O9A 2.379(16) .
Cu2 O3 1.919(6) .
Cu2 O1 1.930(6) .
Cu2 N1 1.976(7) .
Cu2 N2 1.984(7) .
Cu3 O4 1.953(6) .
Cu3 O4 1.953(6) 3_665
Cu3 O4 1.953(6) 4_565
Cu3 O4 1.953(6) 2_655
Cu3 O9B 2.300(19) 4_565
Cu3 O9B 2.300(19) .
Cu3 O9B 2.300(19) 3_665
Cu3 O9B 2.300(19) 2_655
N1 C5 1.482(11) .
N1 C2 1.522(11) .
N1 H1 1.0000 .
O1 C1 1.263(10) .
O2 C1 1.241(10) .
C1 C2 1.506(12) .
C2 C3 1.529(13) .
C2 H2A 1.0000 .
C3 C4 1.527(16) .
C3 H5A 0.9900 .
C3 H5B 0.9900 .
C4 C5 1.497(14) .
C4 H4A 0.9900 .
C4 H4B 0.9900 .
C5 H3A 0.9900 .
C5 H3B 0.9900 .
N2 C7 1.513(12) .
N2 C10 1.524(13) .
N2 H2 1.0000 .
O3 C6 1.277(10) .
O4 C6 1.252(10) .
C6 C7 1.523(11) .
C7 C8 1.514(14) .
C7 H6 1.0000 .
C8 C9 1.483(15) .
C8 H8A 0.9900 .
C8 H8B 0.9900 .
C9 C10 1.552(17) .
C9 H9A 0.9900 .
C9 H9B 0.9900 .
C10 H10A 0.9900 .
C10 H10B 0.9900 .
Cl1 O5 1.421(8) .
Cl1 O8 1.433(7) .
Cl1 O6 1.436(9) .
Cl1 O7 1.439(8) .
Cl2A O10A 1.434(14) .
Cl2A O9A 1.439(13) .
Cl2A O12A 1.452(14) .
Cl2A O11A 1.462(14) .
Cl2B O11B 1.34(7) 4_565
Cl2B O10B 1.37(6) .
Cl2B O9B 1.42(2) .
Cl2B O12B 1.47(18) .
